data_8104237
loop_
_publ_author_name
'Effenberger, H.'

_publ_section_title
;
 KCu4(PO4)3: A compound with two trigonal dipyramidal Cu(II)O5
 coordination polyhedra
;
_journal_name_full 'Zeitschrift fuer Kristallographie (149,1979-)'
_journal_page_first 43
_journal_page_last 50
_journal_volume 180
_journal_year 1987
_chemical_formula_sum 'Cu4 K O12 P3'
_chemical_name_systematic 'K Cu4 (P O4)3'
_space_group_IT_number 2
_symmetry_space_group_name_Hall '-P 1'
_symmetry_space_group_name_H-M 'P -1'
_cell_angle_alpha 108.28
_cell_angle_beta 112.68
_cell_angle_gamma 92.73
_cell_formula_units_Z 2
_cell_length_a 7.433
_cell_length_b 7.839
_cell_length_c 9.464
_cell_volume 474.096
_citation_journal_id_ASTM ZEKRDZ
_cod_data_source_file Effenberger_ZEKRDZ_1987_1788.cif
_cod_data_source_block Cu4K1O12P3
_cod_original_cell_volume 474.0962
_cod_original_formula_sum 'Cu4 K1 O12 P3'
_cod_database_code 8104237

loop_
_symmetry_equiv_pos_as_xyz
x,y,z
-x,-y,-z

loop_
_atom_site_label
_atom_site_type_symbol
_atom_site_fract_x
_atom_site_fract_y
_atom_site_fract_z
_atom_site_occupancy
_atom_site_U_iso_or_equiv
O12 O-2 0.8169 0.574 -0.0539 1 0.0
O8 O-2 0.4857 0.849 0.3423 1 0.0
Cu1 Cu+2 0.73236 0.09959 0.09515 1 0.0
P2 P+5 0.61451 0.8541 0.25166 1 0.0
Cu3 Cu+2 0.30271 0.61504 0.28819 1 0.0
O9 O-2 0.0773 0.7387 0.2294 1 0.0
O3 O-2 0.8407 0.634 0.481 1 0.0
O1 O-2 0.4852 0.463 0.3447 1 0.0
P1 P+5 0.70181 0.44926 0.38718 1 0.0
Cu4 Cu+2 0.02591 0.79398 0.45192 1 0.0
O4 O-2 0.7268 0.3508 0.2268 1 0.0
K1 K+1 0.30708 0.13565 0.32751 1 0.0
P3 P+5 0.97754 0.74849 0.05559 1 0.0
O2 O-2 0.7499 0.3242 0.4916 1 0.0
O7 O-2 0.5937 0.6605 0.1338 1 0.0
Cu2 Cu+2 0.73139 0.46659 0.07461 1 0.0
O6 O-2 0.5495 0.9806 0.1514 1 0.0
O10 O-2 0.8931 0.9196 0.0629 1 0.0
O11 O-2 0.1358 0.7457 -0.0148 1 0.0
O5 O-2 0.8335 0.9384 0.3774 1 0.0
